data_2104597
loop_
_publ_author_name
'Marsh, Richard E.'

_publ_section_title
;
 Space groups <i>P</i>1 and <i>Cc</i>: how are they doing?
;
_journal_coeditor_code BK5088
_journal_issue 6
_journal_name_full 'Acta Crystallographica Section B'
_journal_page_first 782
_journal_page_last 783
_journal_paper_doi 10.1107/S0108768109046448
_journal_volume 65
_journal_year 2009
_chemical_formula_moiety 'C22 H20 N8 O4 '
_chemical_formula_sum 'C22 H20 N8 O4'
_chemical_formula_weight 460.454
_chemical_name_systematic
;
5,6-bis(Ethoxycarbonyl)-3,8-diphenyl-1,2,3,4,5a,7,8,8b-octaaza-acenaphthalene
;
_space_group_IT_number 15
_symmetry_cell_setting monoclinic
_symmetry_space_group_name_Hall '-C 2yc'
_symmetry_space_group_name_H-M 'C 1 2/c 1'
_cell_angle_alpha 90.0
_cell_angle_beta 126.373(30)
_cell_angle_gamma 90.0
_cell_formula_units_Z 4
_cell_length_a 19.7692(6)
_cell_length_b 10.0002(3)
_cell_length_c 13.6106(4)
_cell_measurement_temperature 298
_cell_volume 2166.5(8)
_diffrn_radiation_type ' MoK\a'
_diffrn_radiation_wavelength 0.71073
_exptl_crystal_colour brown
_exptl_crystal_density_diffrn 1.412
_exptl_crystal_density_method 'not measured'
_exptl_crystal_description prism
_exptl_crystal_F_000 960
_cod_data_source_file bk5088.cif
_cod_data_source_block KIYRAM
_cod_depositor_comments
;
The following automatic conversions were performed:
'_symmetry_cell_setting' value 'Monoclinic' changed to 'monoclinic'
according to '/home/saulius/struct/CIF-dictionaries/cif_core.dic'
dictionary named 'cif_core.dic' version 2.4.1 from 2010-06-29.

Automatic conversion script
Id: cif_fix_enum 1527 2010-12-29 10:47:43Z saulius 

The following automatic conversions were performed:

'_symmetry_cell_setting' value 'Monoclinic' changed to 'monoclinic'
according to /home/saulius/struct/CIF-dictionaries/cif_core.dic
dictionary named 'cif_core.dic' version 2.4.1 from 2010-06-29.

Automatic conversion script
Id: cif_fix_values 1715 2011-07-08 13:25:40Z adriana 
;
_cod_original_cell_volume 2166.26(16)
_cod_original_sg_symbol_H-M C2/c
_cod_original_formula_sum 'C22 H20 N8 O4 '
_cod_database_code 2104597

loop_
_symmetry_equiv_pos_as_xyz
'x, y, z'
'x, -y, 1/2+z'
'1/2+x, 1/2+y, z'
'1/2+x, 1/2-y, 1/2+z'
'-x, -y, -z'
'-x, y, 1/2-z'
'1/2-x, 1/2-y, -z'
'1/2-x, 1/2+y, 1/2-z'

loop_
_atom_site_label
_atom_site_type_symbol
_atom_site_fract_x
_atom_site_fract_y
_atom_site_fract_z
_atom_site_occupancy
C1 C 0.4676 0.2231 0.1352 1
N1 N 0.4315 0.2934 0.0364 1
N2 N 0.4219 0.4309 0.0395 1
C2 C 0.4637 0.4927 0.1482 1
N3 N 0.4765 0.6152 0.1858 1
N4 N 0.5 0.4140 0.25 1
N5 N 0.5 0.2745 0.25 1
C3 C 0.4858 0.0792 0.1242 1
O1 O 0.4375 0.0103 0.0356 1
O2 O 0.5600 0.0426 0.2203 1
C4 C 0.5881 -0.0924 0.2250 1
H1 H 0.5455 -0.1526 0.2099 1
H2 H 0.5969 -0.1034 0.1637 1
C5 C 0.6652 -0.1155 0.3472 1
H3 H 0.6852 -0.2045 0.3532 1
H4 H 0.6550 -0.1024 0.4068 1
H5 H 0.7064 -0.0532 0.3606 1
C6 C 0.3811 0.4994 -0.0735 1
C7 C 0.3405 0.4268 -0.1790 1
H6 H 0.3386 0.3337 -0.1681 1
C8 C 0.3012 0.4928 -0.2912 1
H7 H 0.2749 0.4420 -0.3642 1
C9 C 0.3002 0.6265 -0.2970 1
H8 H 0.2729 0.6705 -0.3738 1
C10 C 0.3425 0.7002 -0.1915 1
H9 H 0.3444 0.7935 -0.1904 1
C11 C 0.3838 0.6370 -0.0798 1
H10 H 0.4150 0.6840 -0.0036 1

loop_
_geom_angle_atom_site_label_1
_geom_angle_atom_site_label_2
_geom_angle_atom_site_label_3
_geom_angle
_geom_angle_site_symmetry_1
_geom_angle_site_symmetry_2
_geom_angle_site_symmetry_3
_geom_angle_publ_flag
C3 O2 C4 118.52 . . . yes
N2 N1 C1 120.42 . . . yes
N1 N2 C2 118.82 . . . yes
N1 N2 C6 116.36 . . . yes
C2 N2 C6 123.69 . . . yes
N3 N3 C2 108.70 2_655 . . yes
N5 N4 C2 125.08 . . . yes
N5 N4 C2 125.08 . . 2_655 yes
C2 N4 C2 109.83 . . 2_655 yes
N4 N5 C1 111.72 . . . yes
N4 N5 C1 111.72 . . 2_655 yes
C1 N5 C1 136.56 . . 2_655 yes
N1 C1 N5 124.78 . . . yes
N1 C1 C3 115.54 . . . yes
N5 C1 C3 119.05 . . . yes
N2 C2 N3 136.05 . . . yes
N2 C2 N4 117.46 . . . yes
N3 C2 N4 106.37 . . . yes
O1 C3 O2 125.99 . . . yes
O1 C3 C1 123.03 . . . yes
O2 C3 C1 110.97 . . . yes
O2 C4 C5 108.17 . . . yes
N2 C6 C7 118.99 . . . yes
N2 C6 C11 122.00 . . . yes
C7 C6 C11 118.96 . . . no
C6 C7 C8 119.71 . . . no
C7 C8 C9 120.92 . . . no
C8 C9 C10 119.77 . . . no
C9 C10 C11 120.16 . . . no
C6 C11 C10 120.33 . . . no
O2 C4 H1 108.00 . . . no
O2 C4 H2 109.00 . . . no
C5 C4 H1 110.00 . . . no
C5 C4 H2 112.00 . . . no
H1 C4 H2 110.00 . . . no
C4 C5 H3 110.00 . . . no
C4 C5 H4 110.00 . . . no
C4 C5 H5 108.00 . . . no
H3 C5 H4 110.00 . . . no
H3 C5 H5 109.00 . . . no
H4 C5 H5 110.00 . . . no
C6 C7 H6 114.00 . . . no
C8 C7 H6 126.00 . . . no
C7 C8 H7 120.00 . . . no
C9 C8 H7 120.00 . . . no
C8 C9 H8 120.00 . . . no
C10 C9 H8 120.00 . . . no
C9 C10 H9 123.00 . . . no
C11 C10 H9 117.00 . . . no
C6 C11 H10 116.00 . . . no
C10 C11 H10 123.00 . . . no

loop_
_geom_bond_atom_site_label_1
_geom_bond_atom_site_label_2
_geom_bond_distance
_geom_bond_site_symmetry_1
_geom_bond_site_symmetry_2
_geom_bond_publ_flag
O1 C3 1.2145 . . yes
O2 C3 1.3119 . . yes
O2 C4 1.4468 . . yes
N1 N2 1.3921 . . yes
N1 C1 1.2937 . . yes
N2 C2 1.3430 . . yes
N2 C6 1.4192 . . yes
N3 C2 1.2935 . . yes
N3 N3 1.4113 . 2_655 yes
N4 N5 1.3950(1) . . yes
N4 C2 1.3693 . . yes
N4 C2 1.3693 . 2_655 yes
N5 C1 1.3889 . . yes
N5 C1 1.3889 . 2_655 yes
C1 C3 1.5121 . . no
C4 C5 1.4616 . . no
C6 C7 1.3661 . . no
C6 C11 1.3817 . . no
C7 C8 1.4015 . . no
C8 C9 1.3388 . . no
C9 C10 1.3712 . . no
C10 C11 1.3803 . . no
C4 H1 0.9500 . . no
C4 H2 0.9500 . . no
C5 H3 0.9600 . . no
C5 H4 0.9500 . . no
C5 H5 0.9500 . . no
C7 H6 0.9500 . . no
C8 H7 0.9500 . . no
C9 H8 0.9500 . . no
C10 H9 0.9300 . . no
C11 H10 0.9600 . . no
